data_4131037
loop_
_publ_author_name
'Liu, Qi'
'Cong, Hengjiang'
'Deng, Hexiang'

_publ_section_title
;
 Deciphering the Spatial Arrangement of Metals and Correlation to
 Reactivity in Multivariate Metal-Organic Frameworks.
;
_journal_issue 42
_journal_name_full 'Journal of the American Chemical Society'
_journal_page_first 13822
_journal_page_last 13825
_journal_paper_doi 10.1021/jacs.6b08724
_journal_volume 138
_journal_year 2016
_chemical_formula_moiety 'C144 H72 Co3 N12 Ni6 O35, 3.36(O)'
_chemical_formula_sum 'C144 H72 Co3 N12 Ni6 O38.35'
_chemical_formula_weight 3112.78
_space_group_crystal_system hexagonal
_space_group_IT_number 191
_space_group_name_Hall '-P 6 2'
_space_group_name_H-M_alt 'P 6/m m m'
_atom_sites_solution_hydrogens geom
_atom_sites_solution_primary direct
_atom_sites_solution_secondary difmap
_audit_creation_method SHELXL-2014/7
_cell_angle_alpha 90
_cell_angle_beta 90
_cell_angle_gamma 120
_cell_formula_units_Z 1
_cell_length_a 31.7402(14)
_cell_length_b 31.7402(14)
_cell_length_c 16.7689(9)
_cell_measurement_reflns_used 6169
_cell_measurement_temperature 296(2)
_cell_measurement_theta_max 41.98
_cell_measurement_theta_min 2.78
_cell_volume 14630.3(12)
_computing_cell_refinement 'Bruker SAINT'
_computing_data_collection 'Bruker APEX2'
_computing_data_reduction 'Bruker SAINT'
_computing_molecular_graphics 'Bruker SHELXTL'
_computing_publication_material 'Bruker SHELXTL'
_computing_structure_refinement 'SHELXL-2014/7 (Sheldrick, 2014)'
_computing_structure_solution 'SHELXS-97 (Sheldrick 2008)'
_diffrn_ambient_temperature 296(2)
_diffrn_measured_fraction_theta_full 0.965
_diffrn_measured_fraction_theta_max 0.965
_diffrn_measurement_device_type 'Bruker Kappa APEX-Duo CCD'
_diffrn_measurement_method '\w scans'
_diffrn_radiation_monochromator 'Quazar multi-layer optics'
_diffrn_radiation_source 'Bruker I\muS'
_diffrn_radiation_type CuK\a
_diffrn_radiation_wavelength 1.54178
_diffrn_reflns_av_R_equivalents 0.0771
_diffrn_reflns_av_unetI/netI 0.0390
_diffrn_reflns_Laue_measured_fraction_full 0.965
_diffrn_reflns_Laue_measured_fraction_max 0.965
_diffrn_reflns_limit_h_max 30
_diffrn_reflns_limit_h_min -30
_diffrn_reflns_limit_k_max 30
_diffrn_reflns_limit_k_min -26
_diffrn_reflns_limit_l_max 15
_diffrn_reflns_limit_l_min -11
_diffrn_reflns_number 33245
_diffrn_reflns_point_group_measured_fraction_full 0.965
_diffrn_reflns_point_group_measured_fraction_max 0.965
_diffrn_reflns_theta_full 47.819
_diffrn_reflns_theta_max 47.819
_diffrn_reflns_theta_min 2.784
_exptl_absorpt_coefficient_mu 1.022
_exptl_absorpt_correction_T_max 0.7498
_exptl_absorpt_correction_T_min 0.4278
_exptl_absorpt_correction_type multi-scan
_exptl_absorpt_process_details 'SADABS-2014/4 (Bruker,2014)'
_exptl_crystal_colour black
_exptl_crystal_density_diffrn 0.353
_exptl_crystal_density_method 'not measured'
_exptl_crystal_description block
_exptl_crystal_F_000 1576
_exptl_crystal_size_max 0.060
_exptl_crystal_size_mid 0.040
_exptl_crystal_size_min 0.020
_refine_diff_density_max 1.122
_refine_diff_density_min -0.511
_refine_diff_density_rms 0.159
_refine_ls_extinction_coef 0.024(3)
_refine_ls_extinction_expression Fc^*^=kFc[1+0.001xFc^2^\l^3^/sin(2\q)]^-1/4^
_refine_ls_extinction_method 'SHELXL-2014/7 (Sheldrick 2014'
_refine_ls_goodness_of_fit_ref 1.679
_refine_ls_hydrogen_treatment constr
_refine_ls_matrix_type full
_refine_ls_number_parameters 106
_refine_ls_number_reflns 2562
_refine_ls_number_restraints 63
_refine_ls_restrained_S_all 1.705
_refine_ls_R_factor_all 0.1849
_refine_ls_R_factor_gt 0.1586
_refine_ls_shift/su_max 0.000
_refine_ls_shift/su_mean 0.000
_refine_ls_structure_factor_coef Fsqd
_refine_ls_weighting_details 'w=1/[\s^2^(Fo^2^)+(0.2000P)^2^] where P=(Fo^2^+2Fc^2^)/3'
_refine_ls_weighting_scheme calc
_refine_ls_wR_factor_gt 0.3819
_refine_ls_wR_factor_ref 0.4138
_reflns_Friedel_coverage 0.000
_reflns_number_gt 1850
_reflns_number_total 2562
_reflns_threshold_expression 'I > 2\s(I)'
_cod_data_source_file ja6b08724_si_013.cif
_cod_data_source_block I
_cod_original_cell_volume 14630.3(15)
_cod_database_code 4131037
_shelx_shelxl_version_number 2014/7
_shelx_space_group_comment
;
The symmetry employed for this shelxl refinement is uniquely defined
by the following loop, which should always be used as a source of
symmetry information in preference to the above space-group names.
They are only intended as comments.
;
_shelx_estimated_absorpt_t_min 0.941
_shelx_estimated_absorpt_t_max 0.980

loop_
_space_group_symop_operation_xyz
'x, y, z'
'-y, x-y, z'
'-x+y, -x, z'
'-x, -y, z'
'y, -x+y, z'
'x-y, x, z'
'y, x, -z'
'x-y, -y, -z'
'-x, -x+y, -z'
'-y, -x, -z'
'-x+y, y, -z'
'x, x-y, -z'
'-x, -y, -z'
'y, -x+y, -z'
'x-y, x, -z'
'x, y, -z'
'-y, x-y, -z'
'-x+y, -x, -z'
'-y, -x, z'
'-x+y, y, z'
'x, x-y, z'
'y, x, z'
'x-y, -y, z'
'-x, -x+y, z'

loop_
_atom_site_label
_atom_site_type_symbol
_atom_site_fract_x
_atom_site_fract_y
_atom_site_fract_z
_atom_site_U_iso_or_equiv
_atom_site_adp_type
_atom_site_occupancy
_atom_site_site_symmetry_order
_atom_site_calc_flag
_atom_site_refinement_flags_posn
_atom_site_refinement_flags_adp
_atom_site_refinement_flags_occupancy
Ni1 Ni 0.29701(4) 0.70299(4) 1.0000 0.0786(14) Uani 1 4 d S T P
Co1 Co 0.0000 0.5081(8) 0.5000 0.084(6) Uani 0.5 4 d S TU P
O1 O 0.25898(19) 0.74102(19) 1.0000 0.135(4) Uani 1 4 d S T P
C1 C 0.1024(4) 0.5512(2) 0.5672(7) 0.110(4) Uani 1 2 d S TU P
N1 N 0.0718(5) 0.5359(2) 0.5000 0.113(4) Uani 1 4 d S TU P
O3 O 0.3333 0.6667 1.0000 0.055(3) Uani 1 12 d S T P
C3 C 0.0404(5) 0.5202(2) 0.6674(7) 0.121(4) Uani 1 2 d S T P
N2 N 0.0000 0.5000 0.6156(8) 0.108(4) Uani 1 4 d S TU P
O2 O 0.25027(19) 0.6602(2) 0.9140(3) 0.105(2) Uani 1 1 d . . .
C2 C 0.0881(4) 0.5440(2) 0.6438(6) 0.115(4) Uani 1 2 d S TU P
C4 C 0.1512(5) 0.5756(3) 0.5440(7) 0.146(5) Uani 1 2 d S TU P
H4 H 0.1782 0.5891 0.5773 0.175 Uiso 1 2 calc R U P
O4 O 0.0000 0.5658(9) 0.5000 0.127(8) Uani 0.5 4 d S TU P
C5 C 0.0243(4) 0.5122(2) 0.7477(7) 0.144(6) Uani 1 2 d S T P
H5 H 0.0442 0.5221 0.7926 0.173 Uiso 1 2 calc R U P
O5 O 0.3333 0.6667 0.733(3) 0.41(6) Uiso 0.84(15) 6 d S . P
C8 C 0.1785(4) 0.5515(3) 0.7972(5) 0.144(4) Uani 1 1 d D . .
H8 H 0.1886 0.5313 0.8197 0.172 Uiso 1 1 calc R U .
C7 C 0.1447(4) 0.5344(4) 0.7359(6) 0.159(4) Uani 1 1 d D . .
H7 H 0.1343 0.5038 0.7141 0.191 Uiso 1 1 calc R U .
C6 C 0.1261(4) 0.56306(18) 0.7068(6) 0.116(4) Uani 1 2 d DS T P
C9 C 0.1973(4) 0.59863(19) 0.8252(6) 0.101(3) Uani 1 2 d DS T P
C10 C 0.2368(4) 0.61838(19) 0.8907(5) 0.090(3) Uani 1 2 d S T P

loop_
_atom_site_aniso_label
_atom_site_aniso_U_11
_atom_site_aniso_U_22
_atom_site_aniso_U_33
_atom_site_aniso_U_23
_atom_site_aniso_U_13
_atom_site_aniso_U_12
Ni1 0.0893(18) 0.0893(18) 0.0547(18) 0.000 0.000 0.0428(15)
Co1 0.074(3) 0.112(13) 0.053(2) 0.000 0.000 0.0368(13)
O1 0.136(8) 0.136(8) 0.165(11) 0.000 0.000 0.092(9)
C1 0.083(6) 0.155(7) 0.067(6) -0.002(2) -0.004(5) 0.042(3)
N1 0.091(7) 0.142(7) 0.090(7) 0.000 0.000 0.045(3)
O3 0.062(6) 0.062(6) 0.040(7) 0.000 0.000 0.031(3)
C3 0.097(10) 0.179(10) 0.059(9) -0.002(3) -0.003(6) 0.049(5)
N2 0.077(8) 0.152(9) 0.070(8) 0.000 0.000 0.039(4)
O2 0.103(4) 0.111(4) 0.085(4) -0.022(3) -0.033(3) 0.042(4)
C2 0.083(8) 0.166(9) 0.068(7) -0.002(3) -0.003(6) 0.041(4)
C4 0.111(7) 0.184(8) 0.117(7) 0.000(3) -0.001(6) 0.055(4)
O4 0.108(13) 0.160(14) 0.096(12) 0.000 0.000 0.054(6)
C5 0.123(10) 0.228(13) 0.045(9) 0.000(3) -0.001(5) 0.062(5)
C8 0.160(9) 0.134(8) 0.128(8) -0.025(7) -0.064(7) 0.068(7)
C7 0.154(9) 0.162(10) 0.137(9) -0.048(7) -0.076(8) 0.060(8)
C6 0.081(8) 0.167(11) 0.073(8) -0.009(3) -0.017(6) 0.040(4)
C9 0.087(8) 0.128(8) 0.075(7) 0.003(3) 0.005(6) 0.043(4)
C10 0.074(8) 0.131(9) 0.046(6) -0.009(2) -0.018(5) 0.037(4)

loop_
_atom_type_symbol
_atom_type_description
_atom_type_scat_dispersion_real
_atom_type_scat_dispersion_imag
_atom_type_scat_source
C C 0.0181 0.0091 'International Tables Vol C Tables 4.2.6.8 and 6.1.1.4'
H H 0.0000 0.0000 'International Tables Vol C Tables 4.2.6.8 and 6.1.1.4'
N N 0.0311 0.0180 'International Tables Vol C Tables 4.2.6.8 and 6.1.1.4'
O O 0.0492 0.0322 'International Tables Vol C Tables 4.2.6.8 and 6.1.1.4'
Co Co -2.3653 3.6143 'International Tables Vol C Tables 4.2.6.8 and 6.1.1.4'
Ni Ni -3.0029 0.5091 'International Tables Vol C Tables 4.2.6.8 and 6.1.1.4'

loop_
_geom_angle_atom_site_label_1
_geom_angle_atom_site_label_2
_geom_angle_atom_site_label_3
_geom_angle
_geom_angle_site_symmetry_1
_geom_angle_site_symmetry_3
O3 Ni1 O2 93.07(18) . 10_667
O3 Ni1 O2 93.07(18) . 19_665
O2 Ni1 O2 90.7(3) 10_667 19_665
O3 Ni1 O2 93.07(18) . 16_557
O2 Ni1 O2 89.0(3) 10_667 16_557
O2 Ni1 O2 173.9(3) 19_665 16_557
O3 Ni1 O2 93.07(18) . .
O2 Ni1 O2 173.9(3) 10_667 .
O2 Ni1 O2 89.0(3) 19_665 .
O2 Ni1 O2 90.7(3) 16_557 .
O3 Ni1 O1 180.00(7) . .
O2 Ni1 O1 86.93(17) 10_667 .
O2 Ni1 O1 86.93(18) 19_665 .
O2 Ni1 O1 86.93(17) 16_557 .
O2 Ni1 O1 86.93(17) . .
Co1 Co1 O4 180.000(15) 13_566 .
Co1 Co1 N2 82.4(7) 13_566 .
O4 Co1 N2 97.6(7) . .
Co1 Co1 N2 82.4(7) 13_566 13_566
O4 Co1 N2 97.6(7) . 13_566
N2 Co1 N2 164.8(14) . 13_566
Co1 Co1 N1 82.5(7) 13_566 .
O4 Co1 N1 97.5(7) . .
N2 Co1 N1 89.02(18) . .
N2 Co1 N1 89.02(18) 13_566 .
Co1 Co1 N1 82.5(7) 13_566 13_566
O4 Co1 N1 97.4(7) . 13_566
N2 Co1 N1 89.02(19) . 13_566
N2 Co1 N1 89.02(18) 13_566 13_566
N1 Co1 N1 165.1(14) . 13_566
Co1 Co1 O4 0.000(11) 13_566 13_566
O4 Co1 O4 180.0 . 13_566
N2 Co1 O4 82.4(7) . 13_566
N2 Co1 O4 82.4(7) 13_566 13_566
N1 Co1 O4 82.5(7) . 13_566
N1 Co1 O4 82.5(7) 13_566 13_566
C2 C1 C4 123.3(11) . .
C2 C1 N1 126.2(11) . .
C4 C1 N1 110.5(11) . .
C1 N1 C1 106.5(13) 16_556 .
C1 N1 Co1 126.4(6) 16_556 13_566
C1 N1 Co1 126.4(6) . 13_566
C1 N1 Co1 126.4(6) 16_556 .
C1 N1 Co1 126.4(6) . .
Co1 N1 Co1 14.9(14) 13_566 .
Ni1 O3 Ni1 120.0 2_665 3_565
Ni1 O3 Ni1 119.997(1) 2_665 .
Ni1 O3 Ni1 119.997(1) 3_565 .
C2 C3 N2 125.2(10) . .
C2 C3 C5 125.0(11) . .
N2 C3 C5 109.8(11) . .
C3 N2 C3 104.0(13) . 4_565
C3 N2 Co1 127.6(7) . 13_566
C3 N2 Co1 127.6(7) 4_565 13_566
C3 N2 Co1 127.6(7) . .
C3 N2 Co1 127.6(7) 4_565 .
Co1 N2 Co1 15.2(14) 13_566 .
C10 O2 Ni1 133.5(6) . .
C1 C2 C3 123.8(10) . .
C1 C2 C6 118.3(9) . .
C3 C2 C6 117.9(8) . .
C1 C4 C4 106.2(7) . 16_556
C1 C4 H4 126.9 . .
C4 C4 H4 126.9 16_556 .
Co1 O4 Co1 0.000(3) . 13_566
C5 C5 C3 108.2(7) 4_565 .
C5 C5 H5 125.9 4_565 .
C3 C5 H5 125.9 . .
C9 C8 C7 120.3(7) . .
C9 C8 H8 119.8 . .
C7 C8 H8 119.8 . .
C8 C7 C6 120.0(8) . .
C8 C7 H7 120.0 . .
C6 C7 H7 120.0 . .
C7 C6 C7 119.2(10) . 21_565
C7 C6 C2 120.4(5) . .
C7 C6 C2 120.4(5) 21_565 .
C8 C9 C8 119.5(9) 21_565 .
C8 C9 C10 120.2(5) 21_565 .
C8 C9 C10 120.2(5) . .
O2 C10 O2 128.4(10) . 21_565
O2 C10 C9 115.8(5) . .
O2 C10 C9 115.8(5) 21_565 .

loop_
_geom_bond_atom_site_label_1
_geom_bond_atom_site_label_2
_geom_bond_distance
_geom_bond_site_symmetry_2
Ni1 O3 1.997(2) .
Ni1 O2 2.027(5) 10_667
Ni1 O2 2.027(5) 19_665
Ni1 O2 2.027(5) 16_557
Ni1 O2 2.027(5) .
Ni1 O1 2.091(11) .
Co1 Co1 0.52(5) 13_566
Co1 O4 1.83(4) .
Co1 N2 1.955(13) .
Co1 N2 1.955(13) 13_566
Co1 N1 1.989(13) .
Co1 N1 1.989(13) 13_566
Co1 O4 2.35(3) 13_566
C1 C2 1.342(14) .
C1 C4 1.397(16) .
C1 N1 1.407(13) .
N1 C1 1.407(13) 16_556
N1 Co1 1.989(13) 13_566
O3 Ni1 1.997(2) 2_665
O3 Ni1 1.997(2) 3_565
C3 C2 1.368(14) .
C3 N2 1.410(14) .
C3 C5 1.418(15) .
N2 C3 1.410(14) 4_565
N2 Co1 1.955(13) 13_566
O2 C10 1.237(6) .
C2 C6 1.487(15) .
C4 C4 1.47(3) 16_556
C4 H4 0.9300 .
O4 Co1 2.35(3) 13_566
C5 C5 1.34(2) 4_565
C5 H5 0.9300 .
C8 C9 1.385(7) .
C8 C7 1.387(8) .
C8 H8 0.9300 .
C7 C6 1.395(7) .
C7 H7 0.9300 .
C6 C7 1.395(7) 21_565
C9 C8 1.385(7) 21_565
C9 C10 1.545(14) .
C10 O2 1.237(6) 21_565
